data_4516645
loop_
_publ_author_name
'Nuthanakanti, Ashok'
'Srivatsan, Seergazhi G.'

_publ_section_title
;
 Surface-Tuned and Metal-Ion-Responsive Supramolecular Gels Based on
 Nucleolipids.
;
_journal_issue 27
_journal_name_full 'ACS applied materials &amp; interfaces'
_journal_page_first 22864
_journal_page_last 22874
_journal_paper_doi 10.1021/acsami.7b06037
_journal_volume 9
_journal_year 2017
_chemical_absolute_configuration unk
_chemical_formula_moiety 'C24 H40 N2 O6'
_chemical_formula_sum 'C24 H40 N2 O6'
_chemical_formula_weight 452.58
_space_group_crystal_system orthorhombic
_space_group_IT_number 19
_space_group_name_Hall 'P 2ac 2ab'
_space_group_name_H-M_alt 'P 21 21 21'
_atom_sites_solution_hydrogens geom
_audit_creation_method SHELXL-2014/6
_cell_angle_alpha 90
_cell_angle_beta 90
_cell_angle_gamma 90
_cell_formula_units_Z 4
_cell_length_a 5.6059(2)
_cell_length_b 7.3036(3)
_cell_length_c 59.161(2)
_cell_measurement_reflns_used 9913
_cell_measurement_temperature 100(2)
_cell_measurement_theta_max 73.72
_cell_measurement_theta_min 2.99
_cell_volume 2422.24(16)
_computing_cell_refinement 'Bruker SAINT'
_computing_data_collection 'Bruker APEX2'
_computing_data_reduction 'Bruker SAINT'
_computing_molecular_graphics 'Bruker SHELXTL'
_computing_publication_material 'Bruker SHELXTL'
_computing_structure_refinement 'SHELXL-2014 (Sheldrick 2014)'
_computing_structure_solution 'SHELXS-97 (Sheldrick 2008)'
_diffrn_ambient_temperature 100(2)
_diffrn_measured_fraction_theta_full 0.977
_diffrn_measured_fraction_theta_max 0.960
_diffrn_measurement_device_type 'Bruker APEX-II CCD'
_diffrn_measurement_method '\f and \w scans'
_diffrn_radiation_type CuK\a
_diffrn_radiation_wavelength 1.54178
_diffrn_reflns_av_R_equivalents 0.0704
_diffrn_reflns_av_unetI/netI 0.0693
_diffrn_reflns_Laue_measured_fraction_full 0.977
_diffrn_reflns_Laue_measured_fraction_max 0.960
_diffrn_reflns_limit_h_max 6
_diffrn_reflns_limit_h_min -6
_diffrn_reflns_limit_k_max 8
_diffrn_reflns_limit_k_min -8
_diffrn_reflns_limit_l_max 73
_diffrn_reflns_limit_l_min -72
_diffrn_reflns_number 22088
_diffrn_reflns_point_group_measured_fraction_full 0.973
_diffrn_reflns_point_group_measured_fraction_max 0.948
_diffrn_reflns_theta_full 67.679
_diffrn_reflns_theta_max 74.163
_diffrn_reflns_theta_min 2.988
_exptl_absorpt_coefficient_mu 0.719
_exptl_absorpt_correction_T_max 0.898
_exptl_absorpt_correction_T_min 0.842
_exptl_absorpt_correction_type multi-scan
_exptl_absorpt_process_details 'Multi-scan absorbtion correction'
_exptl_crystal_colour Colorless
_exptl_crystal_density_diffrn 1.241
_exptl_crystal_description BLOCK
_exptl_crystal_F_000 984
_exptl_crystal_size_max 0.320
_exptl_crystal_size_mid 0.200
_exptl_crystal_size_min 0.150
_refine_diff_density_max 0.340
_refine_diff_density_min -0.322
_refine_diff_density_rms 0.080
_refine_ls_abs_structure_details
;
 Flack x determined using 1336 quotients [(I+)-(I-)]/[(I+)+(I-)]
 (Parsons, Flack and Wagner, Acta Cryst. B69 (2013) 249-259).
;
_refine_ls_abs_structure_Flack 0.24(18)
_refine_ls_extinction_method none
_refine_ls_goodness_of_fit_ref 1.481
_refine_ls_hydrogen_treatment constr
_refine_ls_matrix_type full
_refine_ls_number_parameters 292
_refine_ls_number_reflns 4664
_refine_ls_number_restraints 0
_refine_ls_restrained_S_all 1.481
_refine_ls_R_factor_all 0.1028
_refine_ls_R_factor_gt 0.0872
_refine_ls_shift/su_max 0.000
_refine_ls_shift/su_mean 0.000
_refine_ls_structure_factor_coef Fsqd
_refine_ls_weighting_details 'w=1/[\s^2^(Fo^2^)+(0.1000P)^2^] where P=(Fo^2^+2Fc^2^)/3'
_refine_ls_weighting_scheme calc
_refine_ls_wR_factor_gt 0.2235
_refine_ls_wR_factor_ref 0.2306
_reflns_Friedel_coverage 0.662
_reflns_Friedel_fraction_full 0.967
_reflns_Friedel_fraction_max 0.931
_reflns_number_gt 3894
_reflns_number_total 4664
_reflns_threshold_expression 'I > 2\s(I)'
_cod_data_source_file am7b06037_si_004.cif
_cod_data_source_block 3b
_cod_depositor_comments
;
The following automatic conversions were performed:

data item '_exptl_absorpt_correction_type' value 'Multi-Scan' was
changed to 'multi-scan' in accordance with the
/home/saulius/struct/COD-crude-data/automatic-downloads/DataCite-retrospective/ACS/depositions/lib/dictionaries/cif_core.dic
dictionary named 'cif_core.dic' version 2.4.2 last updated on
2011-04-26.

Automatic conversion script
Id: cif_fix_values 6909 2019-04-08 15:41:33Z antanas 
;
_cod_database_code 4516645
_shelx_space_group_comment
;
The symmetry employed for this shelxl refinement is uniquely defined
by the following loop, which should always be used as a source of
symmetry information in preference to the above space-group names.
They are only intended as comments.
;
_shelx_estimated_absorpt_t_min 0.803
_shelx_estimated_absorpt_t_max 0.900
_shelxl_version_number 2014/6

loop_
_space_group_symop_operation_xyz
'x, y, z'
'-x+1/2, -y, z+1/2'
'-x, y+1/2, -z+1/2'
'x+1/2, -y+1/2, -z'

loop_
_atom_site_label
_atom_site_type_symbol
_atom_site_fract_x
_atom_site_fract_y
_atom_site_fract_z
_atom_site_U_iso_or_equiv
_atom_site_adp_type
_atom_site_occupancy
_atom_site_site_symmetry_order
_atom_site_calc_flag
_atom_site_refinement_flags_posn
_atom_site_refinement_flags_adp
O4' O 0.1799(7) 0.1219(5) 0.56488(6) 0.0204(9) Uani 1 1 d . .
O4 O 0.2407(7) 0.6543(5) 0.49011(6) 0.0218(10) Uani 1 1 d . .
O3' O 0.1470(7) 0.1247(6) 0.61598(6) 0.0216(9) Uani 1 1 d . .
O2 O 0.5263(7) 0.5740(6) 0.56117(6) 0.0257(10) Uani 1 1 d . .
O8 O -0.0845(8) 0.2673(7) 0.64166(6) 0.0308(11) Uani 1 1 d . .
O5' O -0.3317(8) 0.0904(6) 0.56020(7) 0.0320(11) Uani 1 1 d . .
H5' H -0.4741 0.0546 0.5601 0.048 Uiso 1 1 calc R U
N1 N 0.1838(9) 0.4228(6) 0.55145(7) 0.0189(10) Uani 1 1 d . .
N3 N 0.3675(9) 0.6191(7) 0.52624(7) 0.0219(11) Uani 1 1 d . .
H3 H 0.4803 0.6995 0.5233 0.026 Uiso 1 1 calc R U
C4 C 0.2073(10) 0.5832(8) 0.50914(8) 0.0197(12) Uani 1 1 d . .
C2 C 0.3689(10) 0.5415(8) 0.54752(9) 0.0208(13) Uani 1 1 d . .
C8 C 0.1004(11) 0.1916(8) 0.63692(9) 0.0215(13) Uani 1 1 d . .
C1' C 0.1919(10) 0.3096(8) 0.57194(8) 0.0202(13) Uani 1 1 d . .
H1' H 0.3456 0.3315 0.5801 0.024 Uiso 1 1 calc R U
C2' C -0.0150(11) 0.3346(8) 0.58824(8) 0.0218(13) Uani 1 1 d . .
H2'1 H -0.1626 0.3698 0.5801 0.026 Uiso 1 1 calc R U
H2'2 H 0.0218 0.4286 0.5998 0.026 Uiso 1 1 calc R U
C13 C 0.6989(10) 0.1993(9) 0.72869(8) 0.0217(13) Uani 1 1 d . .
H13A H 0.7068 0.0639 0.7287 0.026 Uiso 1 1 calc R U
H13B H 0.8461 0.2454 0.7214 0.026 Uiso 1 1 calc R U
C11 C 0.4948(10) 0.1852(9) 0.69044(8) 0.0211(13) Uani 1 1 d . .
H11A H 0.6415 0.2318 0.6831 0.025 Uiso 1 1 calc R U
H11B H 0.5067 0.0501 0.6911 0.025 Uiso 1 1 calc R U
C5 C 0.0111(10) 0.4660(8) 0.51487(8) 0.0179(12) Uani 1 1 d . .
C6 C 0.0054(10) 0.3895(8) 0.53550(8) 0.0188(12) Uani 1 1 d . .
H6 H -0.1233 0.3108 0.5393 0.023 Uiso 1 1 calc R U
C16 C 0.9057(10) 0.2596(9) 0.79135(9) 0.0207(13) Uani 1 1 d . .
H16A H 0.9021 0.3950 0.7920 0.025 Uiso 1 1 calc R U
H16B H 0.7576 0.2139 0.7985 0.025 Uiso 1 1 calc R U
C15 C 0.9077(10) 0.2010(9) 0.76679(9) 0.0218(13) Uani 1 1 d . .
H15A H 1.0549 0.2483 0.7596 0.026 Uiso 1 1 calc R U
H15B H 0.9139 0.0657 0.7661 0.026 Uiso 1 1 calc R U
C19 C 1.3307(10) 0.1727(8) 0.84261(8) 0.0216(13) Uani 1 1 d . .
H19A H 1.4784 0.2216 0.8357 0.026 Uiso 1 1 calc R U
H19B H 1.3342 0.0378 0.8410 0.026 Uiso 1 1 calc R U
C12 C 0.4835(10) 0.2593(9) 0.71458(8) 0.0217(13) Uani 1 1 d . .
H12A H 0.4774 0.3948 0.7141 0.026 Uiso 1 1 calc R U
H12B H 0.3355 0.2153 0.7219 0.026 Uiso 1 1 calc R U
C14 C 0.6925(10) 0.2666(9) 0.75302(8) 0.0200(13) Uani 1 1 d . .
H14A H 0.6888 0.4021 0.7531 0.024 Uiso 1 1 calc R U
H14B H 0.5444 0.2224 0.7603 0.024 Uiso 1 1 calc R U
C7 C -0.1720(11) 0.4201(9) 0.49698(9) 0.0244(13) Uani 1 1 d . .
H7A H -0.2855 0.3306 0.5030 0.037 Uiso 1 1 calc R U
H7B H -0.0916 0.3684 0.4837 0.037 Uiso 1 1 calc R U
H7C H -0.2575 0.5316 0.4926 0.037 Uiso 1 1 calc R U
C18 C 1.1167(10) 0.2469(9) 0.82961(8) 0.0202(13) Uani 1 1 d . .
H18A H 1.1163 0.3822 0.8307 0.024 Uiso 1 1 calc R U
H18B H 0.9685 0.2015 0.8368 0.024 Uiso 1 1 calc R U
C9 C 0.3049(10) 0.1542(8) 0.65240(9) 0.0219(13) Uani 1 1 d . .
H9A H 0.4524 0.2022 0.6454 0.026 Uiso 1 1 calc R U
H9B H 0.3235 0.0200 0.6539 0.026 Uiso 1 1 calc R U
C3' C -0.0389(10) 0.1456(8) 0.59888(9) 0.0205(13) Uani 1 1 d . .
H3' H -0.2024 0.1219 0.6050 0.025 Uiso 1 1 calc R U
C20 C 1.3304(10) 0.2202(9) 0.86760(8) 0.0252(14) Uani 1 1 d . .
H20A H 1.3340 0.3550 0.8693 0.030 Uiso 1 1 calc R U
H20B H 1.1807 0.1751 0.8745 0.030 Uiso 1 1 calc R U
C4' C 0.0273(11) 0.0172(8) 0.57984(9) 0.0218(13) Uani 1 1 d . .
H4' H 0.1204 -0.0877 0.5862 0.026 Uiso 1 1 calc R U
C17 C 1.1171(10) 0.1918(9) 0.80484(9) 0.0228(13) Uani 1 1 d . .
H17A H 1.2648 0.2389 0.7977 0.027 Uiso 1 1 calc R U
H17B H 1.1217 0.0565 0.8039 0.027 Uiso 1 1 calc R U
C10 C 0.2807(11) 0.2368(9) 0.67584(8) 0.0239(14) Uani 1 1 d . .
H10A H 0.1324 0.1917 0.6830 0.029 Uiso 1 1 calc R U
H10B H 0.2699 0.3718 0.6746 0.029 Uiso 1 1 calc R U
C5' C -0.1809(11) -0.0563(9) 0.56685(10) 0.0293(15) Uani 1 1 d . .
H5'1 H -0.1236 -0.1225 0.5533 0.035 Uiso 1 1 calc R U
H5'2 H -0.2714 -0.1435 0.5764 0.035 Uiso 1 1 calc R U
C21 C 1.5430(12) 0.1374(10) 0.88021(10) 0.0341(17) Uani 1 1 d . .
H21A H 1.5411 0.0039 0.8785 0.051 Uiso 1 1 calc R U
H21B H 1.5323 0.1687 0.8963 0.051 Uiso 1 1 calc R U
H21C H 1.6917 0.1865 0.8740 0.051 Uiso 1 1 calc R U

loop_
_atom_site_aniso_label
_atom_site_aniso_U_11
_atom_site_aniso_U_22
_atom_site_aniso_U_33
_atom_site_aniso_U_23
_atom_site_aniso_U_13
_atom_site_aniso_U_12
O4' 0.022(2) 0.013(2) 0.0258(19) -0.0004(15) 0.0028(16) -0.0041(18)
O4 0.018(2) 0.025(3) 0.0215(19) 0.0055(16) 0.0023(15) 0.0014(18)
O3' 0.020(2) 0.025(2) 0.0203(18) 0.0013(16) -0.0005(15) -0.0017(19)
O2 0.021(2) 0.027(3) 0.029(2) 0.0031(18) -0.0072(16) -0.010(2)
O8 0.024(2) 0.040(3) 0.028(2) -0.0037(19) 0.0008(17) 0.009(2)
O5' 0.019(2) 0.035(3) 0.041(2) -0.002(2) -0.0018(19) -0.011(2)
N1 0.020(3) 0.015(3) 0.021(2) 0.0037(19) -0.0033(18) -0.005(2)
N3 0.024(3) 0.021(3) 0.020(2) 0.0025(19) -0.0015(18) -0.006(2)
C4 0.022(3) 0.015(3) 0.023(3) -0.001(2) -0.004(2) 0.006(3)
C2 0.023(3) 0.017(3) 0.022(3) 0.000(2) 0.000(2) -0.002(3)
C8 0.027(3) 0.018(3) 0.020(3) 0.003(2) 0.000(2) -0.006(3)
C1' 0.019(3) 0.021(4) 0.021(3) 0.004(2) -0.005(2) -0.006(3)
C2' 0.020(3) 0.026(4) 0.019(3) 0.004(2) 0.000(2) -0.006(3)
C13 0.021(3) 0.020(4) 0.024(3) -0.002(2) -0.002(2) 0.001(3)
C11 0.018(3) 0.018(3) 0.027(3) 0.002(2) -0.002(2) 0.001(3)
C5 0.020(3) 0.011(3) 0.023(3) 0.000(2) 0.000(2) 0.000(2)
C6 0.012(3) 0.019(3) 0.025(3) -0.002(2) -0.002(2) -0.006(3)
C16 0.015(3) 0.019(3) 0.028(3) -0.003(2) -0.001(2) 0.007(2)
C15 0.024(3) 0.018(3) 0.024(3) -0.003(2) 0.001(2) 0.001(3)
C19 0.018(3) 0.022(4) 0.025(3) 0.000(2) 0.000(2) 0.004(3)
C12 0.020(3) 0.021(4) 0.025(3) 0.001(2) 0.001(2) 0.000(3)
C14 0.020(3) 0.015(3) 0.025(3) 0.000(2) 0.001(2) -0.006(3)
C7 0.027(3) 0.021(4) 0.025(3) 0.000(2) -0.002(2) -0.003(3)
C18 0.010(3) 0.022(3) 0.029(3) 0.000(2) 0.000(2) 0.002(2)
C9 0.016(3) 0.024(4) 0.026(3) 0.001(2) 0.002(2) 0.000(3)
C3' 0.011(3) 0.026(4) 0.025(3) 0.002(2) -0.002(2) -0.006(2)
C20 0.019(3) 0.030(4) 0.026(3) -0.001(2) 0.003(2) 0.008(3)
C4' 0.019(3) 0.020(4) 0.026(3) 0.001(2) 0.000(2) -0.008(3)
C17 0.019(3) 0.020(4) 0.029(3) -0.001(2) -0.001(2) 0.002(3)
C10 0.026(3) 0.024(4) 0.022(3) 0.004(2) -0.004(2) 0.001(3)
C5' 0.027(3) 0.030(4) 0.031(3) -0.003(3) 0.002(3) -0.009(3)
C21 0.030(4) 0.042(5) 0.030(3) -0.001(3) -0.005(3) 0.017(3)

loop_
_atom_type_symbol
_atom_type_description
_atom_type_scat_dispersion_real
_atom_type_scat_dispersion_imag
_atom_type_scat_source
C C 0.0181 0.0091 'International Tables Vol C Tables 4.2.6.8 and 6.1.1.4'
H H 0.0000 0.0000 'International Tables Vol C Tables 4.2.6.8 and 6.1.1.4'
N N 0.0311 0.0180 'International Tables Vol C Tables 4.2.6.8 and 6.1.1.4'
O O 0.0492 0.0322 'International Tables Vol C Tables 4.2.6.8 and 6.1.1.4'

loop_
_geom_angle_atom_site_label_1
_geom_angle_atom_site_label_2
_geom_angle_atom_site_label_3
_geom_angle
C4' O4' C1' 110.7(4)
C8 O3' C3' 117.2(4)
C5' O5' H5' 109.5
C2 N1 C6 122.5(4)
C2 N1 C1' 118.2(5)
C6 N1 C1' 118.8(5)
C2 N3 C4 126.5(5)
C2 N3 H3 116.7
C4 N3 H3 116.7
O4 C4 N3 118.9(5)
O4 C4 C5 125.0(5)
N3 C4 C5 116.1(5)
O2 C2 N3 121.9(5)
O2 C2 N1 123.9(5)
N3 C2 N1 114.2(5)
O8 C8 O3' 122.8(5)
O8 C8 C9 126.9(5)
O3' C8 C9 110.3(5)
O4' C1' N1 107.2(4)
O4' C1' C2' 105.3(5)
N1 C1' C2' 115.6(5)
O4' C1' H1' 109.5
N1 C1' H1' 109.5
C2' C1' H1' 109.5
C1' C2' C3' 102.7(5)
C1' C2' H2'1 111.2
C3' C2' H2'1 111.2
C1' C2' H2'2 111.2
C3' C2' H2'2 111.2
H2'1 C2' H2'2 109.1
C14 C13 C12 113.9(5)
C14 C13 H13A 108.8
C12 C13 H13A 108.8
C14 C13 H13B 108.8
C12 C13 H13B 108.8
H13A C13 H13B 107.7
C10 C11 C12 114.1(5)
C10 C11 H11A 108.7
C12 C11 H11A 108.7
C10 C11 H11B 108.7
C12 C11 H11B 108.7
H11A C11 H11B 107.6
C6 C5 C4 118.8(5)
C6 C5 C7 121.9(5)
C4 C5 C7 119.2(5)
C5 C6 N1 121.6(5)
C5 C6 H6 119.2
N1 C6 H6 119.2
C17 C16 C15 114.1(5)
C17 C16 H16A 108.7
C15 C16 H16A 108.7
C17 C16 H16B 108.7
C15 C16 H16B 108.7
H16A C16 H16B 107.6
C14 C15 C16 114.6(5)
C14 C15 H15A 108.6
C16 C15 H15A 108.6
C14 C15 H15B 108.6
C16 C15 H15B 108.6
H15A C15 H15B 107.6
C18 C19 C20 114.1(5)
C18 C19 H19A 108.7
C20 C19 H19A 108.7
C18 C19 H19B 108.7
C20 C19 H19B 108.7
H19A C19 H19B 107.6
C13 C12 C11 112.0(5)
C13 C12 H12A 109.2
C11 C12 H12A 109.2
C13 C12 H12B 109.2
C11 C12 H12B 109.2
H12A C12 H12B 107.9
C15 C14 C13 112.6(5)
C15 C14 H14A 109.1
C13 C14 H14A 109.1
C15 C14 H14B 109.1
C13 C14 H14B 109.1
H14A C14 H14B 107.8
C5 C7 H7A 109.5
C5 C7 H7B 109.5
H7A C7 H7B 109.5
C5 C7 H7C 109.5
H7A C7 H7C 109.5
H7B C7 H7C 109.5
C19 C18 C17 113.0(5)
C19 C18 H18A 109.0
C17 C18 H18A 109.0
C19 C18 H18B 109.0
C17 C18 H18B 109.0
H18A C18 H18B 107.8
C8 C9 C10 114.8(5)
C8 C9 H9A 108.6
C10 C9 H9A 108.6
C8 C9 H9B 108.6
C10 C9 H9B 108.6
H9A C9 H9B 107.6
O3' C3' C4' 106.0(5)
O3' C3' C2' 108.6(5)
C4' C3' C2' 103.4(4)
O3' C3' H3' 112.7
C4' C3' H3' 112.7
C2' C3' H3' 112.7
C21 C20 C19 112.5(5)
C21 C20 H20A 109.1
C19 C20 H20A 109.1
C21 C20 H20B 109.1
C19 C20 H20B 109.1
H20A C20 H20B 107.8
O4' C4' C3' 105.8(5)
O4' C4' C5' 109.6(4)
C3' C4' C5' 114.4(5)
O4' C4' H4' 108.9
C3' C4' H4' 108.9
C5' C4' H4' 108.9
C16 C17 C18 114.9(5)
C16 C17 H17A 108.5
C18 C17 H17A 108.5
C16 C17 H17B 108.5
C18 C17 H17B 108.5
H17A C17 H17B 107.5
C9 C10 C11 110.4(5)
C9 C10 H10A 109.6
C11 C10 H10A 109.6
C9 C10 H10B 109.6
C11 C10 H10B 109.6
H10A C10 H10B 108.1
O5' C5' C4' 109.6(5)
O5' C5' H5'1 109.7
C4' C5' H5'1 109.7
O5' C5' H5'2 109.7
C4' C5' H5'2 109.7
H5'1 C5' H5'2 108.2
C20 C21 H21A 109.5
C20 C21 H21B 109.5
H21A C21 H21B 109.5
C20 C21 H21C 109.5
H21A C21 H21C 109.5
H21B C21 H21C 109.5

loop_
_geom_bond_atom_site_label_1
_geom_bond_atom_site_label_2
_geom_bond_distance
O4' C4' 1.449(6)
O4' C1' 1.434(7)
O4 C4 1.254(6)
O3' C8 1.357(6)
O3' C3' 1.460(6)
O2 C2 1.219(7)
O8 C8 1.208(7)
O5' C5' 1.420(8)
O5' H5' 0.8400
N1 C2 1.372(7)
N1 C6 1.396(7)
N1 C1' 1.468(6)
N3 C2 1.381(7)
N3 C4 1.378(7)
N3 H3 0.8800
C4 C5 1.435(8)
C8 C9 1.493(8)
C1' C2' 1.520(8)
C1' H1' 1.0000
C2' C3' 1.523(8)
C2' H2'1 0.9900
C2' H2'2 0.9900
C13 C14 1.522(7)
C13 C12 1.532(7)
C13 H13A 0.9900
C13 H13B 0.9900
C11 C10 1.526(7)
C11 C12 1.528(7)
C11 H11A 0.9900
C11 H11B 0.9900
C5 C6 1.343(7)
C5 C7 1.512(7)
C6 H6 0.9500
C16 C17 1.512(7)
C16 C15 1.515(7)
C16 H16A 0.9900
C16 H16B 0.9900
C15 C14 1.532(8)
C15 H15A 0.9900
C15 H15B 0.9900
C19 C18 1.525(8)
C19 C20 1.519(7)
C19 H19A 0.9900
C19 H19B 0.9900
C12 H12A 0.9900
C12 H12B 0.9900
C14 H14A 0.9900
C14 H14B 0.9900
C7 H7A 0.9800
C7 H7B 0.9800
C7 H7C 0.9800
C18 C17 1.520(7)
C18 H18A 0.9900
C18 H18B 0.9900
C9 C10 1.518(7)
C9 H9A 0.9900
C9 H9B 0.9900
C3' C4' 1.512(8)
C3' H3' 1.0000
C20 C21 1.531(8)
C20 H20A 0.9900
C20 H20B 0.9900
C4' C5' 1.497(8)
C4' H4' 1.0000
C17 H17A 0.9900
C17 H17B 0.9900
C10 H10A 0.9900
C10 H10B 0.9900
C5' H5'1 0.9900
C5' H5'2 0.9900
C21 H21A 0.9800
C21 H21B 0.9800
C21 H21C 0.9800
